data_4081118
loop_
_publ_author_name
'Ren, Shikuo'
'Qiu, Zaozao'
'Xie, Zuowei'

_publ_section_title
;
 Synthesis of Neutral Group 4 Metal--Carboryne Complexes and Their
 Reactivity toward Unsaturated Molecules
;
_journal_issue 15
_journal_name_full Organometallics
_journal_page_first 4292
_journal_paper_doi 10.1021/om400458r
_journal_volume 32
_journal_year 2013
_chemical_formula_sum 'C41 H61 B10 N7 Zr'
_chemical_formula_weight 851.29
_chemical_name_systematic
; 
 ? 
;
_space_group_IT_number 14
_symmetry_cell_setting monoclinic
_symmetry_space_group_name_Hall '-P 2ybc'
_symmetry_space_group_name_H-M 'P 1 21/c 1'
_atom_sites_solution_hydrogens geom
_atom_sites_solution_primary direct
_atom_sites_solution_secondary difmap
_audit_creation_method SHELXL-97
_cell_angle_alpha 90.00
_cell_angle_beta 96.282(3)
_cell_angle_gamma 90.00
_cell_formula_units_Z 4
_cell_length_a 14.092(2)
_cell_length_b 13.669(2)
_cell_length_c 24.899(4)
_cell_measurement_reflns_used 895
_cell_measurement_temperature 293(2)
_cell_measurement_theta_max 22.87
_cell_measurement_theta_min 2.18
_cell_volume 4767.3(12)
_computing_cell_refinement 'BRUKER SMART CCD DIFFRACTOMETER'
_computing_data_collection 'BRUKER SMART CCD DIFFRACTOMETER'
_computing_data_reduction 'BRUKER SMART CCD DIFFRACTOMETER'
_computing_molecular_graphics 'SIEMENS SHELXTL'
_computing_publication_material 'SIEMENS SHELXTL'
_computing_structure_refinement 'SHELXL-97 (Sheldrick, 1997)'
_computing_structure_solution 'SHELXS-97 (Sheldrick, 1990)'
_diffrn_ambient_temperature 293(2)
_diffrn_measured_fraction_theta_full 0.995
_diffrn_measured_fraction_theta_max 0.995
_diffrn_measurement_device_type 'BRUKER SMART CCD DIFFRACTOMETER'
_diffrn_measurement_method 'OMEGA SCAN'
_diffrn_radiation_monochromator graphite
_diffrn_radiation_source 'fine-focus sealed tube'
_diffrn_radiation_type MoK\a
_diffrn_radiation_wavelength 0.71073
_diffrn_reflns_av_R_equivalents 0.0570
_diffrn_reflns_av_sigmaI/netI 0.0741
_diffrn_reflns_limit_h_max 11
_diffrn_reflns_limit_h_min -18
_diffrn_reflns_limit_k_max 18
_diffrn_reflns_limit_k_min -18
_diffrn_reflns_limit_l_max 32
_diffrn_reflns_limit_l_min -32
_diffrn_reflns_number 31943
_diffrn_reflns_theta_full 28.04
_diffrn_reflns_theta_max 28.04
_diffrn_reflns_theta_min 1.45
_exptl_absorpt_coefficient_mu 0.267
_exptl_absorpt_correction_T_max 1.0000
_exptl_absorpt_correction_T_min 0.595996
_exptl_absorpt_correction_type multi-scan
_exptl_crystal_colour yellow
_exptl_crystal_density_diffrn 1.186
_exptl_crystal_density_meas 0
_exptl_crystal_density_method 'not measured'
_exptl_crystal_description block
_exptl_crystal_F_000 1784
_exptl_crystal_size_max 0.50
_exptl_crystal_size_mid 0.40
_exptl_crystal_size_min 0.30
_refine_diff_density_max 0.576
_refine_diff_density_min -0.307
_refine_diff_density_rms 0.072
_refine_ls_extinction_method none
_refine_ls_goodness_of_fit_ref 1.015
_refine_ls_hydrogen_treatment riding
_refine_ls_matrix_type full
_refine_ls_number_parameters 595
_refine_ls_number_reflns 11493
_refine_ls_number_restraints 14
_refine_ls_restrained_S_all 1.015
_refine_ls_R_factor_all 0.1102
_refine_ls_R_factor_gt 0.0519
_refine_ls_shift/su_max 0.001
_refine_ls_shift/su_mean 0.000
_refine_ls_structure_factor_coef Fsqd
_refine_ls_weighting_details 'calc w=1/[\s^2^(Fo^2^)+(0.0757P)^2^+1.2353P] where P=(Fo^2^+2Fc^2^)/3'
_refine_ls_weighting_scheme calc
_refine_ls_wR_factor_gt 0.1246
_refine_ls_wR_factor_ref 0.1626
_reflns_number_gt 6705
_reflns_number_total 11493
_reflns_threshold_expression >2sigma(I)
_cod_data_source_file om400458r_si_002.cif
_cod_data_source_block 10f
_cod_depositor_comments
;
The following automatic conversions were performed:

'_symmetry_cell_setting' value 'Monoclinic' changed to 'monoclinic'
according to /home/saulius/struct/CIF-dictionaries/cif_core.dic
dictionary named 'cif_core.dic' version 2.4.2 from 2011-04-26.

Automatic conversion script
Id: cif_fix_values 1891 2012-01-12 08:04:46Z andrius 
;
_cod_original_cell_volume 4767.4(12)
_cod_original_sg_symbol_H-M P2(1)/c
_cod_database_code 4081118

loop_
_symmetry_equiv_pos_as_xyz
'x, y, z'
'-x, y+1/2, -z+1/2'
'-x, -y, -z'
'x, -y-1/2, z-1/2'

loop_
_atom_site_label
_atom_site_type_symbol
_atom_site_fract_x
_atom_site_fract_y
_atom_site_fract_z
_atom_site_U_iso_or_equiv
_atom_site_adp_type
_atom_site_occupancy
_atom_site_symmetry_multiplicity
_atom_site_calc_flag
_atom_site_refinement_flags
_atom_site_disorder_assembly
_atom_site_disorder_group
Zr1 Zr 0.30354(2) 0.36487(2) 0.803575(12) 0.03656(11) Uani 1 1 d . . .
N1 N 0.3820(2) 0.3103(2) 0.68809(11) 0.0488(7) Uani 1 1 d . . .
N2 N 0.38388(19) 0.3427(2) 0.73662(11) 0.0431(6) Uani 1 1 d . . .
N3 N 0.45177(19) 0.37618(18) 0.77076(10) 0.0405(6) Uani 1 1 d . . .
N4 N 0.31855(19) 0.22478(18) 0.84399(11) 0.0426(6) Uani 1 1 d . . .
N5 N 0.18563(19) 0.3107(2) 0.84903(11) 0.0435(6) Uani 1 1 d . . .
N6 N 0.3593(2) 0.44544(19) 0.88078(11) 0.0448(7) Uani 1 1 d . . .
N7 N 0.2790(2) 0.52253(19) 0.81103(10) 0.0433(6) Uani 1 1 d . . .
C1 C 0.2832(2) 0.2849(3) 0.67206(13) 0.0482(8) Uani 1 1 d . . .
C2 C 0.2053(2) 0.3063(3) 0.71976(13) 0.0457(8) Uani 1 1 d . . .
C11 C 0.5474(2) 0.3852(2) 0.76035(14) 0.0415(8) Uani 1 1 d . . .
C12 C 0.6120(3) 0.4142(3) 0.80335(16) 0.0613(10) Uani 1 1 d . . .
H12A H 0.5907 0.4279 0.8366 0.074 Uiso 1 1 calc R . .
C13 C 0.7069(3) 0.4229(3) 0.79725(19) 0.0755(13) Uani 1 1 d . . .
H13A H 0.7496 0.4419 0.8265 0.091 Uiso 1 1 calc R . .
C14 C 0.7400(3) 0.4037(3) 0.74818(19) 0.0674(11) Uani 1 1 d . . .
H14A H 0.8047 0.4089 0.7443 0.081 Uiso 1 1 calc R . .
C15 C 0.6764(3) 0.3770(3) 0.70534(17) 0.0584(10) Uani 1 1 d . . .
H15A H 0.6979 0.3654 0.6719 0.070 Uiso 1 1 calc R . .
C16 C 0.5803(2) 0.3669(2) 0.71117(14) 0.0470(8) Uani 1 1 d . . .
H16A H 0.5378 0.3477 0.6818 0.056 Uiso 1 1 calc R . .
C17 C 0.3786(3) 0.1353(3) 0.84984(16) 0.0535(9) Uani 1 1 d . . .
H17A H 0.3390 0.0796 0.8366 0.064 Uiso 1 1 calc R . .
C18 C 0.4595(3) 0.1442(3) 0.81507(18) 0.0638(11) Uani 1 1 d . . .
H18A H 0.4340 0.1563 0.7783 0.096 Uiso 1 1 calc R . .
H18B H 0.4957 0.0846 0.8170 0.096 Uiso 1 1 calc R . .
H18C H 0.5002 0.1976 0.8278 0.096 Uiso 1 1 calc R . .
C19 C 0.4186(4) 0.1137(3) 0.9084(2) 0.0881(15) Uani 1 1 d . . .
H19A H 0.3669 0.1074 0.9302 0.132 Uiso 1 1 calc R . .
H19B H 0.4595 0.1664 0.9219 0.132 Uiso 1 1 calc R . .
H19C H 0.4545 0.0539 0.9097 0.132 Uiso 1 1 calc R . .
C20 C 0.2301(2) 0.2275(2) 0.86004(13) 0.0429(8) Uani 1 1 d . . .
C21 C 0.1877(3) 0.1420(2) 0.88690(14) 0.0485(8) Uani 1 1 d . . .
C22 C 0.1538(3) 0.0633(3) 0.85554(16) 0.0604(10) Uani 1 1 d . . .
H22A H 0.1535 0.0658 0.8182 0.073 Uiso 1 1 calc R . .
C23 C 0.1205(3) -0.0190(3) 0.87947(19) 0.0724(12) Uani 1 1 d . . .
H23A H 0.0981 -0.0719 0.8583 0.087 Uiso 1 1 calc R . .
C24 C 0.1206(3) -0.0225(3) 0.9350(2) 0.0769(13) Uani 1 1 d . . .
H24A H 0.0991 -0.0784 0.9512 0.092 Uiso 1 1 calc R . .
C25 C 0.1522(3) 0.0556(3) 0.96622(18) 0.0789(13) Uani 1 1 d . . .
H25A H 0.1513 0.0533 1.0035 0.095 Uiso 1 1 calc R . .
C26 C 0.1854(3) 0.1380(3) 0.94240(16) 0.0673(11) Uani 1 1 d . . .
H26A H 0.2065 0.1913 0.9637 0.081 Uiso 1 1 calc R . .
C27 C 0.0923(3) 0.3350(3) 0.86748(15) 0.0532(9) Uani 1 1 d . . .
H27A H 0.0820 0.2902 0.8970 0.064 Uiso 1 1 calc R . .
C28 C 0.0117(3) 0.3230(6) 0.8251(3) 0.158(3) Uani 1 1 d . . .
H28A H 0.0106 0.2570 0.8118 0.237 Uiso 1 1 calc R . .
H28B H 0.0190 0.3674 0.7959 0.237 Uiso 1 1 calc R . .
H28C H -0.0470 0.3368 0.8398 0.237 Uiso 1 1 calc R . .
C29 C 0.0950(4) 0.4360(4) 0.8895(3) 0.125(2) Uani 1 1 d . . .
H29A H 0.0344 0.4514 0.9017 0.188 Uiso 1 1 calc R . .
H29B H 0.1081 0.4814 0.8619 0.188 Uiso 1 1 calc R . .
H29C H 0.1441 0.4406 0.9193 0.188 Uiso 1 1 calc R . .
C30 C 0.4051(3) 0.4357(3) 0.93675(14) 0.0539(9) Uani 1 1 d . . .
H30A H 0.4074 0.5006 0.9535 0.065 Uiso 1 1 calc R . .
C31 C 0.5063(3) 0.3993(4) 0.93649(17) 0.0783(13) Uani 1 1 d . . .
H31A H 0.5413 0.4437 0.9162 0.117 Uiso 1 1 calc R . .
H31B H 0.5055 0.3356 0.9202 0.117 Uiso 1 1 calc R . .
H31C H 0.5363 0.3954 0.9729 0.117 Uiso 1 1 calc R . .
C32 C 0.3474(3) 0.3692(3) 0.96925(17) 0.0746(13) Uani 1 1 d . . .
H32A H 0.2841 0.3950 0.9693 0.112 Uiso 1 1 calc R . .
H32B H 0.3774 0.3652 1.0057 0.112 Uiso 1 1 calc R . .
H32C H 0.3441 0.3051 0.9534 0.112 Uiso 1 1 calc R . .
C33 C 0.3293(2) 0.5294(2) 0.86032(13) 0.0424(7) Uani 1 1 d . . .
C34 C 0.3494(3) 0.6257(2) 0.88908(14) 0.0478(8) Uani 1 1 d . . .
C35 C 0.4398(3) 0.6665(3) 0.89187(16) 0.0603(10) Uani 1 1 d . . .
H35A H 0.4875 0.6351 0.8753 0.072 Uiso 1 1 calc R . .
C36 C 0.4597(4) 0.7535(3) 0.91902(18) 0.0794(14) Uani 1 1 d . . .
H36A H 0.5201 0.7813 0.9201 0.095 Uiso 1 1 calc R . .
C37 C 0.3907(5) 0.7982(3) 0.94412(19) 0.0907(17) Uani 1 1 d . . .
H37A H 0.4049 0.8556 0.9634 0.109 Uiso 1 1 calc R . .
C38 C 0.3002(4) 0.7599(3) 0.94145(18) 0.0844(15) Uani 1 1 d . . .
H38A H 0.2530 0.7922 0.9580 0.101 Uiso 1 1 calc R . .
C39 C 0.2793(3) 0.6723(3) 0.91386(16) 0.0647(11) Uani 1 1 d . . .
H39A H 0.2183 0.6456 0.9122 0.078 Uiso 1 1 calc R . .
C40 C 0.2526(3) 0.6112(2) 0.77930(15) 0.0532(9) Uani 1 1 d . . .
H40A H 0.2556 0.6666 0.8044 0.064 Uiso 1 1 calc R . .
C41 C 0.3249(3) 0.6294(3) 0.73926(17) 0.0677(11) Uani 1 1 d . . .
H41A H 0.3877 0.6340 0.7583 0.102 Uiso 1 1 calc R . .
H41B H 0.3096 0.6894 0.7202 0.102 Uiso 1 1 calc R . .
H41C H 0.3229 0.5763 0.7139 0.102 Uiso 1 1 calc R . .
C42 C 0.1513(3) 0.6040(3) 0.75250(18) 0.0736(12) Uani 1 1 d . . .
H42A H 0.1088 0.5928 0.7795 0.110 Uiso 1 1 calc R . .
H42B H 0.1466 0.5508 0.7272 0.110 Uiso 1 1 calc R . .
H42C H 0.1343 0.6640 0.7338 0.110 Uiso 1 1 calc R . .
B3 B 0.2070(3) 0.3808(3) 0.66327(17) 0.0526(10) Uani 1 1 d . . .
H3 H 0.2289 0.4580 0.6668 0.063 Uiso 1 1 calc R . .
B4 B 0.2355(3) 0.3063(4) 0.60804(17) 0.0602(12) Uani 1 1 d . . .
H4 H 0.2746 0.3352 0.5756 0.072 Uiso 1 1 calc R . .
B5 B 0.2546(3) 0.1859(4) 0.63266(18) 0.0580(12) Uani 1 1 d . . .
H5 H 0.3061 0.1366 0.6163 0.070 Uiso 1 1 calc R . .
B6 B 0.2368(3) 0.1876(3) 0.70370(17) 0.0517(10) Uani 1 1 d . . .
H6 H 0.2778 0.1399 0.7334 0.062 Uiso 1 1 calc R . .
B7 B 0.0985(3) 0.3385(3) 0.68469(18) 0.0556(11) Uani 1 1 d . . .
H7 H 0.0478 0.3881 0.7015 0.067 Uiso 1 1 calc R . .
B8 B 0.1152(3) 0.3390(4) 0.61440(18) 0.0628(12) Uani 1 1 d . . .
H8 H 0.0755 0.3893 0.5857 0.075 Uiso 1 1 calc R . .
B9 B 0.1440(3) 0.2180(4) 0.59619(19) 0.0676(14) Uani 1 1 d . . .
H9 H 0.1224 0.1888 0.5555 0.081 Uiso 1 1 calc R . .
B10 B 0.1458(3) 0.1434(4) 0.6549(2) 0.0636(12) Uani 1 1 d . . .
H10 H 0.1261 0.0655 0.6526 0.076 Uiso 1 1 calc R . .
B11 B 0.1178(3) 0.2186(3) 0.70917(18) 0.0561(11) Uani 1 1 d . . .
H11 H 0.0797 0.1895 0.7420 0.067 Uiso 1 1 calc R . .
B12 B 0.0600(3) 0.2377(4) 0.64254(18) 0.0625(12) Uani 1 1 d . . .
H12 H -0.0162 0.2214 0.6317 0.075 Uiso 1 1 calc R . .
C43 C 0.1462(12) -0.2331(12) 1.0616(6) 0.172(11) Uani 0.50 1 d PD A 1
C44 C 0.2284(14) -0.2855(14) 1.0787(8) 0.111(7) Uani 0.50 1 d PD A 1
C45 C 0.1982(19) -0.373(2) 1.0556(10) 0.208(16) Uani 0.50 1 d PD A 1
C46 C 0.1386(11) -0.4323(11) 1.0228(6) 0.107(5) Uani 0.50 1 d PD A 1
C47 C 0.0699(11) -0.3678(14) 1.0028(7) 0.116(6) Uani 0.50 1 d PD A 1
C48 C 0.0774(12) -0.2750(14) 1.0243(9) 0.087(5) Uani 0.50 1 d PD A 1
C49 C 0.175(4) -0.1292(16) 1.0820(14) 0.201(18) Uani 0.50 1 d PD A 1
C43' C 0.183(2) -0.3249(9) 1.0543(10) 0.182(18) Uani 0.50 1 d PD B 2
C44' C 0.2425(19) -0.260(2) 1.0842(13) 0.24(2) Uani 0.50 1 d PD B 2
C45' C 0.1961(16) -0.1715(14) 1.0906(8) 0.152(14) Uani 0.50 1 d PD B 2
C46' C 0.1054(11) -0.1533(13) 1.0652(8) 0.095(4) Uani 0.50 1 d PD B 2
C47' C 0.0558(16) -0.2204(19) 1.0315(11) 0.149(11) Uani 0.50 1 d PD B 2
C48' C 0.092(3) -0.314(2) 1.0277(19) 0.39(5) Uani 0.50 1 d PD B 2
C49' C 0.2107(17) -0.4316(11) 1.0430(8) 0.124(6) Uani 0.50 1 d PD B 2

loop_
_atom_site_aniso_label
_atom_site_aniso_U_11
_atom_site_aniso_U_22
_atom_site_aniso_U_33
_atom_site_aniso_U_23
_atom_site_aniso_U_13
_atom_site_aniso_U_12
Zr1 0.03902(18) 0.03840(17) 0.03206(17) -0.00039(13) 0.00296(12) -0.00052(14)
N1 0.0456(17) 0.0637(19) 0.0370(15) -0.0085(14) 0.0048(13) -0.0002(14)
N2 0.0424(16) 0.0515(16) 0.0353(15) -0.0055(12) 0.0035(12) -0.0015(12)
N3 0.0419(15) 0.0426(15) 0.0370(14) -0.0052(12) 0.0041(12) -0.0028(12)
N4 0.0459(16) 0.0384(14) 0.0444(16) 0.0015(12) 0.0087(13) 0.0012(12)
N5 0.0409(16) 0.0464(16) 0.0447(16) 0.0021(13) 0.0114(12) 0.0014(13)
N6 0.0562(18) 0.0405(15) 0.0359(15) -0.0005(12) -0.0029(13) 0.0026(13)
N7 0.0534(17) 0.0386(14) 0.0376(15) 0.0016(12) 0.0035(13) 0.0058(12)
C1 0.043(2) 0.062(2) 0.0381(18) -0.0054(16) 0.0007(15) -0.0020(17)
C2 0.0427(19) 0.055(2) 0.0394(18) -0.0016(16) 0.0024(15) -0.0005(16)
C11 0.0429(19) 0.0373(17) 0.0436(18) -0.0002(14) 0.0015(15) -0.0045(13)
C12 0.057(2) 0.076(3) 0.050(2) -0.008(2) 0.0023(19) -0.016(2)
C13 0.058(3) 0.097(3) 0.068(3) -0.001(3) -0.011(2) -0.024(2)
C14 0.045(2) 0.068(3) 0.090(3) 0.011(2) 0.008(2) -0.0091(19)
C15 0.050(2) 0.059(2) 0.067(3) -0.0028(19) 0.0136(19) 0.0000(18)
C16 0.0435(19) 0.0485(19) 0.049(2) -0.0025(16) 0.0036(15) -0.0022(16)
C17 0.050(2) 0.0451(19) 0.065(2) 0.0047(18) 0.0079(18) 0.0050(17)
C18 0.056(2) 0.058(2) 0.078(3) 0.003(2) 0.009(2) 0.0140(19)
C19 0.091(4) 0.092(3) 0.083(3) 0.034(3) 0.015(3) 0.036(3)
C20 0.0446(19) 0.0460(19) 0.0382(18) -0.0028(14) 0.0051(15) -0.0056(15)
C21 0.049(2) 0.0491(19) 0.048(2) 0.0047(16) 0.0059(16) -0.0072(16)
C22 0.065(3) 0.065(2) 0.052(2) 0.0036(19) 0.0049(19) -0.015(2)
C23 0.077(3) 0.059(2) 0.080(3) 0.001(2) 0.003(2) -0.025(2)
C24 0.072(3) 0.072(3) 0.088(3) 0.030(3) 0.013(2) -0.021(2)
C25 0.103(4) 0.081(3) 0.054(3) 0.014(2) 0.017(2) -0.024(3)
C26 0.085(3) 0.071(3) 0.047(2) -0.001(2) 0.012(2) -0.016(2)
C27 0.046(2) 0.062(2) 0.054(2) 0.0037(18) 0.0163(17) -0.0002(17)
C28 0.045(3) 0.310(10) 0.116(5) -0.096(6) -0.004(3) 0.036(4)
C29 0.077(4) 0.114(5) 0.194(7) -0.068(5) 0.055(4) 0.003(3)
C30 0.077(3) 0.048(2) 0.0350(18) -0.0052(16) -0.0046(18) -0.0003(19)
C31 0.068(3) 0.107(4) 0.055(3) 0.008(3) -0.012(2) -0.002(3)
C32 0.083(3) 0.093(3) 0.047(2) 0.014(2) 0.006(2) 0.006(3)
C33 0.0456(19) 0.0435(18) 0.0396(18) 0.0007(14) 0.0115(15) 0.0011(15)
C34 0.064(2) 0.0418(18) 0.0383(18) -0.0011(15) 0.0080(16) 0.0004(17)
C35 0.071(3) 0.055(2) 0.054(2) 0.0033(18) 0.001(2) -0.009(2)
C36 0.109(4) 0.064(3) 0.060(3) 0.002(2) -0.012(3) -0.027(3)
C37 0.161(6) 0.051(3) 0.058(3) -0.006(2) 0.000(3) -0.020(3)
C38 0.135(5) 0.057(3) 0.067(3) -0.011(2) 0.037(3) 0.016(3)
C39 0.083(3) 0.054(2) 0.061(3) -0.0014(19) 0.027(2) 0.002(2)
C40 0.069(3) 0.0438(19) 0.046(2) 0.0062(16) 0.0052(18) 0.0087(17)
C41 0.087(3) 0.055(2) 0.063(3) 0.009(2) 0.013(2) -0.008(2)
C42 0.069(3) 0.074(3) 0.076(3) 0.015(2) 0.000(2) 0.021(2)
B3 0.054(3) 0.058(3) 0.044(2) 0.0025(19) -0.0017(19) 0.007(2)
B4 0.061(3) 0.084(3) 0.034(2) 0.002(2) -0.004(2) 0.004(2)
B5 0.050(3) 0.071(3) 0.050(3) -0.020(2) -0.006(2) 0.000(2)
B6 0.050(2) 0.051(2) 0.051(2) -0.0039(19) -0.0080(19) -0.001(2)
B7 0.045(2) 0.071(3) 0.049(2) -0.002(2) -0.0037(19) 0.008(2)
B8 0.058(3) 0.087(3) 0.042(2) 0.007(2) -0.004(2) 0.008(2)
B9 0.060(3) 0.093(4) 0.046(3) -0.018(2) -0.012(2) 0.006(3)
B10 0.055(3) 0.069(3) 0.063(3) -0.014(2) -0.011(2) -0.005(2)
B11 0.048(2) 0.067(3) 0.052(3) 0.000(2) -0.002(2) -0.012(2)
B12 0.048(3) 0.086(3) 0.051(3) -0.004(2) -0.011(2) -0.003(2)
C43 0.29(4) 0.140(19) 0.107(17) 0.051(15) 0.10(2) 0.04(2)
C44 0.105(11) 0.141(15) 0.072(10) 0.030(10) -0.050(9) 0.009(11)
C45 0.28(3) 0.24(3) 0.137(19) -0.12(2) 0.14(2) -0.11(3)
C46 0.110(12) 0.130(12) 0.083(11) -0.010(9) 0.019(9) 0.005(10)
C47 0.076(9) 0.184(17) 0.092(13) 0.015(10) 0.020(8) 0.012(10)
C48 0.052(8) 0.139(16) 0.069(11) 0.018(10) 0.006(7) -0.011(8)
C49 0.41(5) 0.074(14) 0.13(2) 0.003(12) 0.12(3) -0.05(2)
C43' 0.41(5) 0.038(7) 0.13(2) -0.005(9) 0.20(3) -0.007(14)
C44' 0.28(4) 0.32(5) 0.13(2) 0.04(2) 0.11(2) 0.17(4)
C45' 0.32(4) 0.078(13) 0.060(8) -0.002(10) 0.011(13) -0.072(19)
C46' 0.112(11) 0.070(11) 0.108(13) 0.033(8) 0.033(9) 0.005(8)
C47' 0.16(2) 0.137(17) 0.17(2) 0.046(15) 0.116(17) 0.036(15)
C48' 0.22(5) 0.83(13) 0.12(4) 0.22(6) 0.02(4) -0.20(8)
C49' 0.157(16) 0.124(14) 0.097(13) 0.016(10) 0.042(12) 0.029(12)

loop_
_atom_type_symbol
_atom_type_description
_atom_type_scat_dispersion_real
_atom_type_scat_dispersion_imag
_atom_type_scat_source
C C 0.0033 0.0016 'International Tables Vol C Tables 4.2.6.8 and 6.1.1.4'
H H 0.0000 0.0000 'International Tables Vol C Tables 4.2.6.8 and 6.1.1.4'
B B 0.0013 0.0007 'International Tables Vol C Tables 4.2.6.8 and 6.1.1.4'
N N 0.0061 0.0033 'International Tables Vol C Tables 4.2.6.8 and 6.1.1.4'
Zr Zr -2.9673 0.5597 'International Tables Vol C Tables 4.2.6.8 and 6.1.1.4'

loop_
_geom_angle_atom_site_label_1
_geom_angle_atom_site_label_2
_geom_angle_atom_site_label_3
_geom_angle
N2 Zr1 N4 101.80(10)
N2 Zr1 N7 107.89(10)
N4 Zr1 N7 147.00(10)
N2 Zr1 N5 146.55(10)
N4 Zr1 N5 60.77(10)
N7 Zr1 N5 98.59(10)
N2 Zr1 N6 124.29(10)
N4 Zr1 N6 91.62(10)
N7 Zr1 N6 59.80(9)
N5 Zr1 N6 86.54(10)
N2 Zr1 N3 33.27(9)
N4 Zr1 N3 100.15(10)
N7 Zr1 N3 96.92(10)
N5 Zr1 N3 160.69(9)
N6 Zr1 N3 91.39(10)
N2 Zr1 C2 66.21(11)
N4 Zr1 C2 96.99(11)
N7 Zr1 C2 107.83(10)
N5 Zr1 C2 86.70(11)
N6 Zr1 C2 164.73(10)
N3 Zr1 C2 99.44(10)
N2 Zr1 C20 126.15(10)
N4 Zr1 C20 30.88(10)
N7 Zr1 C20 125.61(10)
N5 Zr1 C20 30.00(10)
N6 Zr1 C20 90.79(10)
N3 Zr1 C20 131.02(10)
C2 Zr1 C20 90.18(11)
N2 Zr1 C33 118.77(10)
N4 Zr1 C33 120.05(10)
N7 Zr1 C33 30.45(9)
N5 Zr1 C33 94.40(10)
N6 Zr1 C33 29.42(9)
N3 Zr1 C33 93.15(9)
C2 Zr1 C33 138.00(11)
C20 Zr1 C33 111.05(10)
N2 N1 C1 105.2(3)
N1 N2 N3 132.7(3)
N1 N2 Zr1 145.6(2)
N3 N2 Zr1 81.59(18)
N2 N3 C11 124.4(3)
N2 N3 Zr1 65.14(16)
C11 N3 Zr1 170.1(2)
C20 N4 C17 121.9(3)
C20 N4 Zr1 93.9(2)
C17 N4 Zr1 143.1(2)
C20 N5 C27 123.4(3)
C20 N5 Zr1 91.6(2)
C27 N5 Zr1 145.0(2)
C33 N6 C30 122.4(3)
C33 N6 Zr1 91.65(19)
C30 N6 Zr1 145.8(2)
C33 N7 C40 120.4(3)
C33 N7 Zr1 94.20(19)
C40 N7 Zr1 142.8(2)
N1 C1 B4 119.4(3)
N1 C1 B3 115.3(3)
B4 C1 B3 64.0(3)
N1 C1 B5 120.8(3)
B4 C1 B5 63.0(3)
B3 C1 B5 115.9(3)
N1 C1 B6 117.6(3)
B4 C1 B6 115.9(3)
B3 C1 B6 113.1(3)
B5 C1 B6 64.4(3)
N1 C1 C2 115.7(3)
B4 C1 C2 113.7(3)
B3 C1 C2 61.1(2)
B5 C1 C2 113.9(3)
B6 C1 C2 60.8(2)
B7 C2 B11 61.7(2)
B7 C2 C1 106.4(3)
B11 C2 C1 106.0(3)
B7 C2 B3 61.7(2)
B11 C2 B3 110.9(3)
C1 C2 B3 58.5(2)
B7 C2 B6 110.8(3)
B11 C2 B6 60.7(2)
C1 C2 B6 59.1(2)
B3 C2 B6 109.5(3)
B7 C2 Zr1 135.8(2)
B11 C2 Zr1 132.2(2)
C1 C2 Zr1 106.99(18)
B3 C2 Zr1 115.6(2)
B6 C2 Zr1 111.0(2)
C16 C11 C12 118.9(3)
C16 C11 N3 124.7(3)
C12 C11 N3 116.4(3)
C13 C12 C11 120.5(4)
C12 C13 C14 120.8(4)
C15 C14 C13 119.1(4)
C14 C15 C16 120.7(4)
C11 C16 C15 120.1(3)
N4 C17 C18 109.6(3)
N4 C17 C19 113.4(3)
C18 C17 C19 109.8(3)
N5 C20 N4 113.4(3)
N5 C20 C21 124.2(3)
N4 C20 C21 122.4(3)
N5 C20 Zr1 58.36(17)
N4 C20 Zr1 55.27(16)
C21 C20 Zr1 173.7(2)
C22 C21 C26 119.2(3)
C22 C21 C20 118.9(3)
C26 C21 C20 121.9(3)
C23 C22 C21 120.2(4)
C22 C23 C24 119.8(4)
C25 C24 C23 120.3(4)
C24 C25 C26 119.9(4)
C25 C26 C21 120.5(4)
C28 C27 N5 113.2(3)
C28 C27 C29 110.8(5)
N5 C27 C29 109.7(3)
N6 C30 C31 109.9(3)
N6 C30 C32 110.8(3)
C31 C30 C32 111.5(3)
N6 C33 N7 114.1(3)
N6 C33 C34 123.0(3)
N7 C33 C34 122.9(3)
N6 C33 Zr1 58.93(17)
N7 C33 Zr1 55.34(16)
C34 C33 Zr1 175.1(2)
C39 C34 C35 119.5(4)
C39 C34 C33 120.6(3)
C35 C34 C33 119.9(3)
C36 C35 C34 120.5(4)
C37 C36 C35 119.7(5)
C36 C37 C38 121.0(4)
C37 C38 C39 119.7(5)
C34 C39 C38 119.7(4)
N7 C40 C42 110.8(3)
N7 C40 C41 109.8(3)
C42 C40 C41 112.9(3)
C1 B3 C2 60.5(2)
C1 B3 B7 105.3(3)
C2 B3 B7 58.4(2)
C1 B3 B8 104.1(3)
C2 B3 B8 107.1(3)
B7 B3 B8 60.8(3)
C1 B3 B4 57.8(2)
C2 B3 B4 108.2(3)
B7 B3 B4 108.6(3)
B8 B3 B4 59.8(3)
C1 B4 B5 58.7(2)
C1 B4 B9 104.3(3)
B5 B4 B9 60.1(3)
C1 B4 B8 104.2(3)
B5 B4 B8 108.3(4)
B9 B4 B8 60.1(3)
C1 B4 B3 58.2(2)
B5 B4 B3 107.5(3)
B9 B4 B3 107.2(3)
B8 B4 B3 59.5(3)
C1 B5 B4 58.3(2)
C1 B5 B9 103.8(3)
B4 B5 B9 59.9(3)
C1 B5 B10 103.8(3)
B4 B5 B10 107.9(3)
B9 B5 B10 60.1(3)
C1 B5 B6 58.3(2)
B4 B5 B6 107.1(3)
B9 B5 B6 106.8(3)
B10 B5 B6 59.0(3)
C1 B6 C2 60.1(2)
C1 B6 B11 105.4(3)
C2 B6 B11 59.0(2)
C1 B6 B10 103.5(3)
C2 B6 B10 107.0(3)
B11 B6 B10 60.5(3)
C1 B6 B5 57.3(2)
C2 B6 B5 107.6(3)
B11 B6 B5 108.4(3)
B10 B6 B5 59.7(3)
C2 B7 B11 59.4(2)
C2 B7 B3 59.9(2)
B11 B7 B3 107.6(3)
C2 B7 B12 107.2(3)
B11 B7 B12 60.6(3)
B3 B7 B12 107.0(3)
C2 B7 B8 107.3(3)
B11 B7 B8 108.1(3)
B3 B7 B8 59.6(3)
B12 B7 B8 59.4(3)
B12 B8 B3 107.5(3)
B12 B8 B9 59.6(3)
B3 B8 B9 107.8(3)
B12 B8 B4 107.7(3)
B3 B8 B4 60.7(2)
B9 B8 B4 59.7(3)
B12 B8 B7 60.0(3)
B3 B8 B7 59.6(2)
B9 B8 B7 107.7(3)
B4 B8 B7 108.4(3)
B12 B9 B4 108.4(3)
B12 B9 B5 108.6(3)
B4 B9 B5 59.9(3)
B12 B9 B8 60.1(3)
B4 B9 B8 60.2(3)
B5 B9 B8 108.2(3)
B12 B9 B10 60.0(3)
B4 B9 B10 108.0(3)
B5 B9 B10 60.3(3)
B8 B9 B10 107.9(3)
B12 B10 B6 107.5(3)
B12 B10 B11 60.5(3)
B6 B10 B11 59.1(2)
B12 B10 B9 59.5(3)
B6 B10 B9 108.1(3)
B11 B10 B9 108.0(3)
B12 B10 B5 107.6(4)
B6 B10 B5 61.3(3)
B11 B10 B5 108.5(3)
B9 B10 B5 59.6(3)
C2 B11 B6 60.2(2)
C2 B11 B7 59.0(2)
B6 B11 B7 108.2(3)
C2 B11 B10 107.8(3)
B6 B11 B10 60.4(3)
B7 B11 B10 108.3(3)
C2 B11 B12 106.7(3)
B6 B11 B12 107.9(3)
B7 B11 B12 60.3(3)
B10 B11 B12 59.6(3)
B9 B12 B8 60.3(3)
B9 B12 B10 60.5(3)
B8 B12 B10 108.5(3)
B9 B12 B7 108.7(3)
B8 B12 B7 60.6(3)
B10 B12 B7 107.6(3)
B9 B12 B11 108.4(3)
B8 B12 B11 107.8(3)
B10 B12 B11 59.9(3)
B7 B12 B11 59.1(2)
C44 C43 C48 119.3(15)
C44 C43 C49 101(2)
C48 C43 C49 137(2)
C45 C44 C43 96(2)
C44 C45 C46 155(3)
C47 C46 C45 101(2)
C46 C47 C48 115.6(14)
C47 C48 C43 131.1(16)
C48' C43' C44' 131(2)
C48' C43' C49' 105.0(18)
C44' C43' C49' 124(3)
C43' C44' C45' 110.8(17)
C46' C45' C44' 122(2)
C47' C46' C45' 122.6(19)
C46' C47' C48' 119(3)
C47' C48' C43' 114(3)

loop_
_geom_bond_atom_site_label_1
_geom_bond_atom_site_label_2
_geom_bond_distance
Zr1 N2 2.137(3)
Zr1 N4 2.163(3)
Zr1 N7 2.194(3)
Zr1 N5 2.236(3)
Zr1 N6 2.279(3)
Zr1 N3 2.330(3)
Zr1 C2 2.506(3)
Zr1 C20 2.626(3)
Zr1 C33 2.660(3)
N1 N2 1.285(4)
N1 C1 1.449(4)
N2 N3 1.292(3)
N3 C11 1.406(4)
N4 C20 1.351(4)
N4 C17 1.486(4)
N5 C20 1.313(4)
N5 C27 1.477(4)
N6 C33 1.307(4)
N6 C30 1.476(4)
N7 C33 1.352(4)
N7 C40 1.472(4)
C1 B4 1.687(5)
C1 B3 1.693(5)
C1 B5 1.694(5)
C1 B6 1.711(6)
C1 C2 1.728(5)
C2 B7 1.712(5)
C2 B11 1.720(5)
C2 B3 1.738(5)
C2 B6 1.741(5)
C11 C16 1.379(5)
C11 C12 1.385(5)
C12 C13 1.367(6)
C13 C14 1.380(6)
C14 C15 1.366(5)
C15 C16 1.385(5)
C17 C18 1.510(5)
C17 C19 1.533(6)
C20 C21 1.502(5)
C21 C22 1.384(5)
C21 C26 1.387(5)
C22 C23 1.378(5)
C23 C24 1.385(6)
C24 C25 1.366(6)
C25 C26 1.378(6)
C27 C28 1.473(6)
C27 C29 1.485(6)
C30 C31 1.511(6)
C30 C32 1.512(6)
C33 C34 1.510(4)
C34 C39 1.377(5)
C34 C35 1.386(5)
C35 C36 1.382(6)
C36 C37 1.357(7)
C37 C38 1.374(7)
C38 C39 1.396(6)
C40 C42 1.511(5)
C40 C41 1.522(6)
B3 B7 1.770(7)
B3 B8 1.771(6)
B3 B4 1.791(6)
B4 B5 1.767(7)
B4 B9 1.768(7)
B4 B8 1.776(7)
B5 B9 1.771(6)
B5 B10 1.784(7)
B5 B6 1.814(6)
B6 B11 1.749(6)
B6 B10 1.773(6)
B7 B11 1.760(6)
B7 B12 1.781(6)
B7 B8 1.791(6)
B8 B12 1.771(7)
B8 B9 1.774(7)
B9 B12 1.762(7)
B9 B10 1.781(7)
B10 B12 1.771(7)
B10 B11 1.776(7)
B11 B12 1.786(6)
C43 C44 1.389(10)
C43 C48 1.391(10)
C43 C49 1.548(10)
C44 C45 1.370(10)
C45 C46 1.374(10)
C46 C47 1.364(9)
C47 C48 1.377(10)
C43' C48' 1.382(10)
C43' C44' 1.386(10)
C43' C49' 1.544(10)
C44' C45' 1.388(10)
C45' C46' 1.385(10)
C46' C47' 1.380(10)
C47' C48' 1.381(10)
